data_4512590
loop_
_publ_author_name
'Bertini, Federica'
'Mellone, Irene'
'Ienco, Andrea'
'Peruzzini, Maurizio'
'Gonsalvi, Luca'

_publ_section_title
;
 Iron(II) Complexes of the Linearrac-Tetraphos-1 Ligand as Efficient
 Homogeneous Catalysts for Sodium Bicarbonate Hydrogenation and Formic
 Acid Dehydrogenation
;
_journal_issue 2
_journal_name_full 'ACS Catalysis'
_journal_page_first 1254
_journal_paper_doi 10.1021/cs501998t
_journal_volume 5
_journal_year 2015
_chemical_compound_source 'synthesis as described'
_chemical_formula_moiety '2(C46 H48 Fe N2 P4), 4(B F4), C5 H12, 3(C2 H3 N) '
_chemical_formula_sum 'C103 H117 B4 F16 Fe2 N7 P8'
_chemical_formula_weight 2159.73
_space_group_crystal_system monoclinic
_space_group_IT_number 15
_space_group_name_Hall '-C 2yc'
_space_group_name_H-M_alt 'C 1 2/c 1'
_symmetry_cell_setting monoclinic
_symmetry_Int_Tables_number 15
_symmetry_space_group_name_Hall '-C 2yc'
_symmetry_space_group_name_H-M 'C 1 2/c 1'
_atom_sites_solution_hydrogens geom
_audit_creation_date 2014-11-14T09:16:34-00:00
_audit_creation_method 'WinGX routine CIF_UPDATE'
_cell_angle_alpha 90
_cell_angle_beta 105.833(4)
_cell_angle_gamma 90
_cell_formula_units_Z 4
_cell_length_a 33.6116(14)
_cell_length_b 14.8734(8)
_cell_length_c 20.7957(10)
_cell_measurement_reflns_used 4848
_cell_measurement_temperature 150(2)
_cell_measurement_theta_max 27.947
_cell_measurement_theta_min 4.436
_cell_measurement_wavelength 0.71073
_cell_volume 10001.7(9)
_computing_cell_refinement
;
        CrysAlisPro, Agilent Technologies,
        Version 1.171.36.28 (release 01-02-2013 CrysAlis171 .NET)
        (compiled Feb  1 2013,16:14:44)
;
_computing_data_collection
;
        CrysAlisPro, Agilent Technologies,
        Version 1.171.36.28 (release 01-02-2013 CrysAlis171 .NET)
        (compiled Feb  1 2013,16:14:44)
;
_computing_data_reduction
;
        CrysAlisPro, Agilent Technologies,
        Version 1.171.36.28 (release 01-02-2013 CrysAlis171 .NET)
        (compiled Feb  1 2013,16:14:44)
;
_computing_molecular_graphics 'Ortep-3 for Windows (Farrugia, 1997)'
_computing_publication_material 'WinGX publication routines (Farrugia, 1999)'
_computing_structure_refinement 'SHELXL-2013 (Sheldrick, 2013)'
_diffrn_ambient_temperature 150(2)
_diffrn_detector_area_resol_mean 16.4547
_diffrn_measured_fraction_theta_full 0.995
_diffrn_measured_fraction_theta_max 0.833
_diffrn_measurement_device_type 'Xcalibur, Sapphire3'
_diffrn_measurement_method '\w scans'
_diffrn_orient_matrix_UB_11 0.0047269
_diffrn_orient_matrix_UB_12 0.0451909
_diffrn_orient_matrix_UB_13 -0.0058939
_diffrn_orient_matrix_UB_21 0.0190145
_diffrn_orient_matrix_UB_22 -0.0036131
_diffrn_orient_matrix_UB_23 0.0251899
_diffrn_orient_matrix_UB_31 0.0098812
_diffrn_orient_matrix_UB_32 -0.0146019
_diffrn_orient_matrix_UB_33 -0.0242661
_diffrn_radiation_monochromator graphite
_diffrn_radiation_probe x-ray
_diffrn_radiation_type MoK\a
_diffrn_radiation_wavelength 0.71069
_diffrn_reflns_av_R_equivalents 0.0427
_diffrn_reflns_av_unetI/netI 0.0719
_diffrn_reflns_Laue_measured_fraction_full 0.995
_diffrn_reflns_Laue_measured_fraction_max 0.833
_diffrn_reflns_limit_h_max 22
_diffrn_reflns_limit_h_min -46
_diffrn_reflns_limit_k_max 9
_diffrn_reflns_limit_k_min -20
_diffrn_reflns_limit_l_max 27
_diffrn_reflns_limit_l_min -27
_diffrn_reflns_number 21696
_diffrn_reflns_point_group_measured_fraction_full 0.995
_diffrn_reflns_point_group_measured_fraction_max 0.833
_diffrn_reflns_theta_full 25
_diffrn_reflns_theta_max 29.326
_diffrn_reflns_theta_min 4.18
_exptl_absorpt_coefficient_mu 0.5
_exptl_absorpt_correction_T_max 1
_exptl_absorpt_correction_T_min 0.5047
_exptl_absorpt_correction_type multi-scan
_exptl_absorpt_process_details
;
        CrysAlisPro, Agilent Technologies,
        Version 1.171.36.28 (release 01-02-2013 CrysAlis171 .NET)
        (compiled Feb  1 2013,16:14:44)
        Empirical absorption correction using spherical harmonics,
 implemented in SCALE3 ABSPACK scaling algorithm.
;
_exptl_crystal_colour colourless
_exptl_crystal_density_diffrn 1.434
_exptl_crystal_density_method 'not measured'
_exptl_crystal_description prism
_exptl_crystal_F_000 4480
_exptl_crystal_size_max 0.3
_exptl_crystal_size_mid 0.2
_exptl_crystal_size_min 0.18
_refine_diff_density_max 1.868
_refine_diff_density_min -0.639
_refine_diff_density_rms 0.1
_refine_ls_extinction_method none
_refine_ls_goodness_of_fit_ref 1.018
_refine_ls_hydrogen_treatment constr
_refine_ls_matrix_type full
_refine_ls_number_parameters 613
_refine_ls_number_reflns 11442
_refine_ls_number_restraints 0
_refine_ls_restrained_S_all 1.018
_refine_ls_R_factor_all 0.1202
_refine_ls_R_factor_gt 0.0771
_refine_ls_shift/su_max 0.002
_refine_ls_shift/su_mean 0
_refine_ls_structure_factor_coef Fsqd
_refine_ls_weighting_details 'w=1/[\s^2^(Fo^2^)+(0.1265P)^2^+17.0308P] where P=(Fo^2^+2Fc^2^)/3'
_refine_ls_weighting_scheme calc
_refine_ls_wR_factor_gt 0.2044
_refine_ls_wR_factor_ref 0.2393
_reflns_number_gt 7238
_reflns_number_total 11442
_reflns_threshold_expression 'I > 2\s(I)'
_cod_data_source_file cs501998t_si_002.cif
_cod_data_source_block strutt2
_cod_depositor_comments 'Adding full bibliography for 4512586--4512590.cif.'
_cod_database_code 4512590

loop_
_space_group_symop_operation_xyz
'x, y, z'
'-x, y, -z+1/2'
'x+1/2, y+1/2, z'
'-x+1/2, y+1/2, -z+1/2'
'-x, -y, -z'
'x, -y, z-1/2'
'-x+1/2, -y+1/2, -z'
'x+1/2, -y+1/2, z-1/2'

loop_
_atom_site_label
_atom_site_type_symbol
_atom_site_fract_x
_atom_site_fract_y
_atom_site_fract_z
_atom_site_U_iso_or_equiv
_atom_site_adp_type
_atom_site_occupancy
_atom_site_calc_flag
Fe1 Fe 0.12349(2) 0.33167(4) 0.67104(3) 0.02884(18) Uani 1 d
P1 P 0.08839(3) 0.20149(8) 0.67668(5) 0.0340(3) Uani 1 d
P2 P 0.06577(3) 0.40144(9) 0.67366(5) 0.0322(3) Uani 1 d
P3 P 0.09977(3) 0.34397(8) 0.56055(5) 0.0322(3) Uani 1 d
P4 P 0.15875(3) 0.46223(8) 0.66451(5) 0.0313(3) Uani 1 d
N1 N 0.14464(11) 0.3334(3) 0.76783(17) 0.0333(8) Uani 1 d
N2 N 0.17281(11) 0.2649(3) 0.66690(18) 0.0362(8) Uani 1 d
N3 N 0.2404(3) 0.1963(7) 0.8249(5) 0.132(3) Uani 1 d
C1 C 0.03335(13) 0.2272(4) 0.6509(2) 0.0424(12) Uani 1 d
H1A H 0.0233 0.2266 0.6015 0.051 Uiso 1 calc
H1B H 0.018 0.1808 0.6685 0.051 Uiso 1 calc
C2 C 0.02565(12) 0.3193(4) 0.6772(2) 0.0398(11) Uani 1 d
H2A H 0.0246 0.3132 0.7241 0.048 Uiso 1 calc
H2B H -0.0015 0.342 0.6506 0.048 Uiso 1 calc
C3 C 0.04488(13) 0.4622(3) 0.5953(2) 0.0387(11) Uani 1 d
H3A H 0.0153 0.4766 0.5895 0.046 Uiso 1 calc
H3B H 0.0602 0.5192 0.5957 0.046 Uiso 1 calc
C4 C 0.04955(13) 0.4023(4) 0.5385(2) 0.0389(11) Uani 1 d
H4A H 0.0471 0.4394 0.4981 0.047 Uiso 1 calc
H4B H 0.027 0.3573 0.528 0.047 Uiso 1 calc
C5 C 0.13471(14) 0.4181(3) 0.5315(2) 0.0389(11) Uani 1 d
H5A H 0.1606 0.3858 0.5324 0.047 Uiso 1 calc
H5B H 0.1216 0.4373 0.4849 0.047 Uiso 1 calc
C6 C 0.14424(14) 0.4999(4) 0.5772(2) 0.0401(11) Uani 1 d
H6A H 0.1196 0.5393 0.5688 0.048 Uiso 1 calc
H6B H 0.1672 0.5347 0.568 0.048 Uiso 1 calc
C11 C 0.09874(14) 0.1598(3) 0.7620(2) 0.0375(10) Uani 1 d
C12 C 0.13857(15) 0.1273(4) 0.7933(3) 0.0465(12) Uani 1 d
H12 H 0.1584 0.1224 0.7684 0.056 Uiso 1 calc
C13 C 0.14912(17) 0.1025(4) 0.8595(3) 0.0510(13) Uani 1 d
H13 H 0.1762 0.081 0.8803 0.061 Uiso 1 calc
C14 C 0.12055(19) 0.1090(4) 0.8957(3) 0.0580(15) Uani 1 d
H14 H 0.1279 0.0915 0.9413 0.07 Uiso 1 calc
C15 C 0.08172(18) 0.1403(4) 0.8666(3) 0.0571(14) Uani 1 d
H15 H 0.0624 0.1452 0.8922 0.069 Uiso 1 calc
C16 C 0.07026(16) 0.1652(4) 0.7995(2) 0.0475(12) Uani 1 d
H16 H 0.043 0.1859 0.7794 0.057 Uiso 1 calc
C21 C 0.09165(16) 0.0993(4) 0.6296(3) 0.0470(12) Uani 1 d
C22 C 0.12708(17) 0.0689(4) 0.6211(3) 0.0697(19) Uani 1 d
H22 H 0.1516 0.1026 0.6389 0.084 Uiso 1 calc
C23 C 0.12945(19) -0.0109(4) 0.5868(3) 0.0664(17) Uani 1 d
H23 H 0.1553 -0.0299 0.5815 0.08 Uiso 1 calc
C24 C 0.0963(2) -0.0599(5) 0.5620(4) 0.077(2) Uani 1 d
H24 H 0.0987 -0.1197 0.5475 0.093 Uiso 1 calc
C25 C 0.0569(3) -0.0217(6) 0.5573(5) 0.113(3) Uani 1 d
H25 H 0.0325 -0.0503 0.5314 0.135 Uiso 1 calc
C26 C 0.0544(2) 0.0586(5) 0.5913(4) 0.092(3) Uani 1 d
H26 H 0.0284 0.0854 0.5888 0.111 Uiso 1 calc
C31 C 0.06232(13) 0.4794(4) 0.7391(2) 0.0390(11) Uani 1 d
C32 C 0.05467(14) 0.5704(4) 0.7270(3) 0.0466(12) Uani 1 d
H32 H 0.0509 0.5938 0.6832 0.056 Uiso 1 calc
C33 C 0.05250(14) 0.6272(4) 0.7792(3) 0.0544(14) Uani 1 d
H33 H 0.0474 0.6896 0.7711 0.065 Uiso 1 calc
C34 C 0.05773(15) 0.5928(5) 0.8428(3) 0.0580(16) Uani 1 d
H34 H 0.056 0.6318 0.8781 0.07 Uiso 1 calc
C35 C 0.06532(16) 0.5035(5) 0.8553(3) 0.0557(15) Uani 1 d
H35 H 0.0691 0.4809 0.8993 0.067 Uiso 1 calc
C36 C 0.06750(13) 0.4458(4) 0.8040(2) 0.0443(12) Uani 1 d
H36 H 0.0725 0.3835 0.8127 0.053 Uiso 1 calc
C41 C 0.09243(15) 0.2515(3) 0.5016(2) 0.0392(11) Uani 1 d
C42 C 0.12646(18) 0.2125(4) 0.4888(3) 0.0621(16) Uani 1 d
H42 H 0.1533 0.2339 0.5111 0.075 Uiso 1 calc
C43 C 0.1220(2) 0.1409(5) 0.4430(3) 0.0731(19) Uani 1 d
H43 H 0.1457 0.1137 0.4349 0.088 Uiso 1 calc
C44 C 0.0834(2) 0.1108(5) 0.4103(3) 0.0705(17) Uani 1 d
H44 H 0.0803 0.0636 0.3786 0.085 Uiso 1 calc
C45 C 0.0497(2) 0.1478(5) 0.4228(4) 0.083(2) Uani 1 d
H45 H 0.023 0.125 0.4012 0.099 Uiso 1 calc
C46 C 0.05392(19) 0.2199(5) 0.4676(3) 0.0668(18) Uani 1 d
H46 H 0.0299 0.2473 0.4747 0.08 Uiso 1 calc
C51 C 0.21451(12) 0.4467(3) 0.6849(2) 0.0347(10) Uani 1 d
C52 C 0.23605(14) 0.4454(4) 0.6357(2) 0.0445(12) Uani 1 d
H52 H 0.2212 0.4525 0.5901 0.053 Uiso 1 calc
C53 C 0.27827(15) 0.4339(4) 0.6527(3) 0.0526(14) Uani 1 d
H53 H 0.2923 0.433 0.6187 0.063 Uiso 1 calc
C54 C 0.30045(14) 0.4236(4) 0.7191(3) 0.0496(13) Uani 1 d
H54 H 0.3296 0.4165 0.7309 0.059 Uiso 1 calc
C55 C 0.27959(15) 0.4239(4) 0.7674(3) 0.0565(15) Uani 1 d
H55 H 0.2945 0.4173 0.813 0.068 Uiso 1 calc
C56 C 0.23718(14) 0.4336(4) 0.7502(2) 0.0503(13) Uani 1 d
H56 H 0.2233 0.4311 0.7843 0.06 Uiso 1 calc
C61 C 0.15418(12) 0.5621(3) 0.7130(2) 0.0342(10) Uani 1 d
C62 C 0.14399(14) 0.6449(3) 0.6826(2) 0.0404(11) Uani 1 d
H62 H 0.1389 0.6502 0.6355 0.048 Uiso 1 calc
C63 C 0.14118(15) 0.7196(4) 0.7201(3) 0.0492(12) Uani 1 d
H63 H 0.1341 0.7761 0.6987 0.059 Uiso 1 calc
C64 C 0.14863(16) 0.7131(4) 0.7895(3) 0.0515(13) Uani 1 d
H64 H 0.1469 0.7651 0.8151 0.062 Uiso 1 calc
C65 C 0.15860(15) 0.6307(4) 0.8207(2) 0.0454(12) Uani 1 d
H65 H 0.1637 0.6258 0.8678 0.054 Uiso 1 calc
C66 C 0.16106(14) 0.5559(4) 0.7830(2) 0.0403(11) Uani 1 d
H66 H 0.1675 0.4992 0.8044 0.048 Uiso 1 calc
C71 C 0.15482(14) 0.3308(3) 0.8244(2) 0.0416(11) Uani 1 d
C72 C 0.16674(19) 0.3294(4) 0.8972(2) 0.0600(16) Uani 1 d
H72A H 0.1756 0.3897 0.9142 0.09 Uiso 1 calc
H72B H 0.1896 0.2869 0.9133 0.09 Uiso 1 calc
H72C H 0.1431 0.3107 0.9129 0.09 Uiso 1 calc
C81 C 0.20268(15) 0.2295(4) 0.6689(3) 0.0515(13) Uani 1 d
C82 C 0.24057(19) 0.1811(5) 0.6719(4) 0.083(2) Uani 1 d
H82A H 0.2539 0.1637 0.7182 0.124 Uiso 1 calc
H82B H 0.2593 0.2198 0.6554 0.124 Uiso 1 calc
H82C H 0.2341 0.127 0.644 0.124 Uiso 1 calc
C91 C 0.2639(2) 0.2145(8) 0.8731(4) 0.096(3) Uani 1 d
C92 C 0.2915(3) 0.2421(8) 0.9294(4) 0.114(3) Uani 1 d
H92A H 0.3149 0.271 0.9181 0.171 Uiso 1 calc
H92B H 0.3014 0.1902 0.9584 0.171 Uiso 1 calc
H92C H 0.2783 0.2851 0.9528 0.171 Uiso 1 calc
B1 B -0.06276(19) 0.3026(5) 0.4903(4) 0.0582(17) Uani 1 d
F1 F -0.10403(9) 0.2841(2) 0.48031(17) 0.0638(9) Uani 1 d
F2 F -0.03788(9) 0.2335(2) 0.51763(15) 0.0593(8) Uani 1 d
F3 F -0.05100(12) 0.3819(3) 0.5187(3) 0.1005(15) Uani 1 d
F4 F -0.05663(14) 0.3142(3) 0.4249(2) 0.1000(14) Uani 1 d
B2 B 0.2533(3) 0.4838(7) 0.9667(4) 0.076(2) Uani 1 d
F5 F 0.25103(15) 0.4530(4) 0.90445(18) 0.1085(16) Uani 1 d
F6 F 0.21698(13) 0.5160(3) 0.9693(2) 0.0960(14) Uani 1 d
F7 F 0.28365(17) 0.5409(6) 0.9883(3) 0.184(4) Uani 1 d
F8 F 0.2612(2) 0.4122(5) 1.0108(2) 0.163(3) Uani 1 d
C101 C 0.0284(3) -0.0507(8) 0.7346(5) 0.124(3) Uiso 1 d
H10A H 0.0385 -0.0076 0.7717 0.149 Uiso 1 calc
H10B H 0.0148 -0.0162 0.6937 0.149 Uiso 1 calc
C102 C 0.0653(4) -0.1060(8) 0.7231(6) 0.146(4) Uiso 1 d
H10C H 0.0853 -0.065 0.712 0.219 Uiso 1 calc
H10D H 0.055 -0.1484 0.6862 0.219 Uiso 1 calc
H10E H 0.0788 -0.1393 0.7639 0.219 Uiso 1 calc
C100 C 0 -0.1101(15) 0.75 0.179(8) Uiso 1 d
H10F H 0.0134 -0.1487 0.7887 0.215 Uiso 0.5 calc
H10G H -0.0134 -0.1487 0.7113 0.215 Uiso 0.5 calc
C120 C 0.25 0.25 0.5 0.37(3) Uiso 1 d
C121 C 0.2245(6) 0.2839(12) 0.4992(7) 0.208(6) Uiso 0.5 d
N122 N 0.2245(6) 0.2839(12) 0.4992(7) 0.208(6) Uiso 0.5 d

loop_
_atom_site_aniso_label
_atom_site_aniso_U_11
_atom_site_aniso_U_22
_atom_site_aniso_U_33
_atom_site_aniso_U_23
_atom_site_aniso_U_13
_atom_site_aniso_U_12
Fe1 0.0240(3) 0.0381(4) 0.0247(3) 0.0012(2) 0.0071(2) 0.0001(3)
P1 0.0321(5) 0.0407(7) 0.0324(6) -0.0046(5) 0.0141(4) -0.0044(5)
P2 0.0259(5) 0.0440(7) 0.0271(5) -0.0008(5) 0.0078(4) 0.0012(5)
P3 0.0291(5) 0.0435(7) 0.0240(5) 0.0012(5) 0.0071(4) 0.0026(5)
P4 0.0264(5) 0.0390(7) 0.0282(5) 0.0044(5) 0.0070(4) -0.0008(5)
N1 0.0295(17) 0.040(2) 0.0291(19) 0.0046(15) 0.0051(14) -0.0052(16)
N2 0.0313(18) 0.036(2) 0.042(2) 0.0015(17) 0.0113(15) -0.0003(17)
N3 0.102(6) 0.166(9) 0.135(8) 0.046(7) 0.043(5) 0.008(6)
C1 0.031(2) 0.063(3) 0.032(2) -0.005(2) 0.0077(17) -0.013(2)
C2 0.0226(19) 0.058(3) 0.040(2) 0.001(2) 0.0104(17) 0.000(2)
C3 0.032(2) 0.053(3) 0.032(2) 0.000(2) 0.0092(17) 0.008(2)
C4 0.037(2) 0.054(3) 0.025(2) 0.0034(19) 0.0078(17) 0.006(2)
C5 0.038(2) 0.053(3) 0.026(2) 0.005(2) 0.0100(17) -0.001(2)
C6 0.037(2) 0.051(3) 0.032(2) 0.009(2) 0.0095(18) -0.001(2)
C11 0.043(2) 0.036(3) 0.037(2) 0.0026(19) 0.0179(19) -0.002(2)
C12 0.041(3) 0.052(3) 0.049(3) 0.007(2) 0.017(2) 0.005(2)
C13 0.060(3) 0.044(3) 0.048(3) 0.014(2) 0.012(2) 0.008(3)
C14 0.076(4) 0.057(4) 0.045(3) 0.016(3) 0.023(3) 0.004(3)
C15 0.059(3) 0.072(4) 0.046(3) 0.009(3) 0.023(3) 0.003(3)
C16 0.050(3) 0.056(3) 0.042(3) 0.004(2) 0.023(2) 0.000(3)
C21 0.055(3) 0.043(3) 0.052(3) -0.012(2) 0.032(2) -0.013(2)
C22 0.037(3) 0.067(4) 0.098(5) -0.047(4) 0.007(3) 0.001(3)
C23 0.054(3) 0.064(4) 0.078(4) -0.028(3) 0.013(3) 0.008(3)
C24 0.093(5) 0.054(4) 0.105(5) -0.030(4) 0.062(4) -0.019(4)
C25 0.104(6) 0.100(7) 0.139(8) -0.074(6) 0.042(6) -0.032(5)
C26 0.074(5) 0.081(5) 0.129(7) -0.045(5) 0.040(5) -0.020(4)
C31 0.0266(19) 0.059(3) 0.032(2) -0.008(2) 0.0095(17) -0.003(2)
C32 0.034(2) 0.061(3) 0.045(3) -0.010(2) 0.010(2) 0.003(2)
C33 0.032(2) 0.062(4) 0.068(4) -0.027(3) 0.012(2) 0.001(2)
C34 0.040(3) 0.091(5) 0.047(3) -0.030(3) 0.020(2) -0.013(3)
C35 0.043(3) 0.089(5) 0.037(3) -0.016(3) 0.016(2) -0.022(3)
C36 0.035(2) 0.066(4) 0.034(2) -0.008(2) 0.0133(18) -0.011(2)
C41 0.050(3) 0.046(3) 0.023(2) 0.0026(19) 0.0119(18) 0.007(2)
C42 0.053(3) 0.072(4) 0.055(3) -0.012(3) 0.003(2) 0.015(3)
C43 0.081(4) 0.071(4) 0.067(4) -0.007(3) 0.020(3) 0.037(4)
C44 0.092(5) 0.063(4) 0.054(4) -0.014(3) 0.016(3) 0.002(4)
C45 0.078(4) 0.089(5) 0.082(5) -0.049(4) 0.022(4) -0.027(4)
C46 0.060(3) 0.080(5) 0.067(4) -0.034(3) 0.028(3) -0.014(3)
C51 0.0259(19) 0.039(3) 0.040(2) 0.0040(19) 0.0102(17) -0.0010(19)
C52 0.033(2) 0.059(3) 0.043(3) 0.000(2) 0.0140(19) -0.004(2)
C53 0.036(2) 0.071(4) 0.057(3) 0.002(3) 0.023(2) -0.005(3)
C54 0.026(2) 0.052(3) 0.069(3) 0.007(3) 0.010(2) 0.001(2)
C55 0.033(2) 0.079(4) 0.053(3) 0.020(3) 0.004(2) 0.002(3)
C56 0.032(2) 0.077(4) 0.042(3) 0.013(3) 0.0105(19) 0.002(3)
C61 0.0252(19) 0.040(3) 0.038(2) 0.0003(19) 0.0088(16) -0.0025(19)
C62 0.036(2) 0.043(3) 0.044(3) 0.003(2) 0.0134(19) 0.002(2)
C63 0.044(3) 0.044(3) 0.059(3) 0.002(2) 0.014(2) 0.003(2)
C64 0.046(3) 0.053(3) 0.060(3) -0.011(3) 0.021(2) -0.004(3)
C65 0.042(3) 0.054(3) 0.042(3) -0.005(2) 0.014(2) -0.009(2)
C66 0.037(2) 0.045(3) 0.040(2) 0.002(2) 0.0120(19) -0.001(2)
C71 0.040(2) 0.044(3) 0.038(3) 0.002(2) 0.0066(19) -0.012(2)
C72 0.074(4) 0.072(4) 0.028(2) 0.005(2) 0.003(2) -0.020(3)
C81 0.036(3) 0.048(3) 0.074(4) 0.007(3) 0.021(2) -0.001(2)
C82 0.048(3) 0.072(5) 0.135(7) -0.001(4) 0.037(4) 0.016(3)
C91 0.062(4) 0.158(9) 0.064(5) 0.025(5) 0.012(4) 0.018(5)
C92 0.105(6) 0.150(9) 0.085(6) -0.007(6) 0.021(5) 0.034(7)
B1 0.039(3) 0.054(4) 0.068(4) -0.002(3) -0.006(3) -0.004(3)
F1 0.0367(15) 0.062(2) 0.085(2) 0.0100(18) 0.0042(15) -0.0015(15)
F2 0.0419(16) 0.070(2) 0.0606(19) 0.0168(16) 0.0049(13) 0.0106(16)
F3 0.071(2) 0.076(3) 0.151(4) -0.042(3) 0.024(3) -0.018(2)
F4 0.103(3) 0.120(4) 0.076(3) 0.033(3) 0.022(2) 0.006(3)
B2 0.071(5) 0.109(7) 0.042(4) -0.011(4) 0.007(3) 0.001(5)
F5 0.117(3) 0.162(5) 0.047(2) -0.010(3) 0.023(2) 0.006(3)
F6 0.076(3) 0.127(4) 0.085(3) -0.027(3) 0.024(2) -0.003(3)
F7 0.101(4) 0.311(10) 0.151(5) -0.113(6) 0.052(4) -0.101(5)
F8 0.252(8) 0.157(6) 0.060(3) 0.009(3) 0.011(4) 0.039(5)

loop_
_atom_type_symbol
_atom_type_description
_atom_type_scat_dispersion_real
_atom_type_scat_dispersion_imag
_atom_type_scat_source
C C 0.0033 0.0016 'International Tables Vol C Tables 4.2.6.8 and 6.1.1.4'
H H 0 0 'International Tables Vol C Tables 4.2.6.8 and 6.1.1.4'
N N 0.0061 0.0033 'International Tables Vol C Tables 4.2.6.8 and 6.1.1.4'
P P 0.1023 0.0942 'International Tables Vol C Tables 4.2.6.8 and 6.1.1.4'
Fe Fe 0.3463 0.8444 'International Tables Vol C Tables 4.2.6.8 and 6.1.1.4'
F F 0.0171 0.0103 'International Tables Vol C Tables 4.2.6.8 and 6.1.1.4'
B B 0.0013 0.0007 'International Tables Vol C Tables 4.2.6.8 and 6.1.1.4'

loop_
_geom_angle_atom_site_label_1
_geom_angle_atom_site_label_2
_geom_angle_atom_site_label_3
_geom_angle
_geom_angle_site_symmetry_3
N1 Fe1 N2 88.70(15) .
N1 Fe1 P2 92.50(11) .
N2 Fe1 P2 177.17(12) .
N1 Fe1 P3 174.50(12) .
N2 Fe1 P3 93.76(11) .
P2 Fe1 P3 85.26(4) .
N1 Fe1 P1 90.36(11) .
N2 Fe1 P1 91.57(12) .
P2 Fe1 P1 85.87(5) .
P3 Fe1 P1 94.48(5) .
N1 Fe1 P4 90.06(11) .
N2 Fe1 P4 88.25(12) .
P2 Fe1 P4 94.30(5) .
P3 Fe1 P4 85.11(4) .
P1 Fe1 P4 179.54(5) .
C1 P1 C11 105.5(2) .
C1 P1 C21 102.8(2) .
C11 P1 C21 102.4(2) .
C1 P1 Fe1 107.71(18) .
C11 P1 Fe1 111.97(16) .
C21 P1 Fe1 124.73(16) .
C31 P2 C3 105.3(2) .
C31 P2 C2 101.3(2) .
C3 P2 C2 104.9(2) .
C31 P2 Fe1 123.61(15) .
C3 P2 Fe1 109.64(14) .
C2 P2 Fe1 110.33(16) .
C41 P3 C5 102.4(2) .
C41 P3 C4 104.0(2) .
C5 P3 C4 105.1(2) .
C41 P3 Fe1 125.45(15) .
C5 P3 Fe1 108.04(14) .
C4 P3 Fe1 109.99(14) .
C51 P4 C61 102.2(2) .
C51 P4 C6 104.4(2) .
C61 P4 C6 105.0(2) .
C51 P4 Fe1 113.19(16) .
C61 P4 Fe1 122.19(14) .
C6 P4 Fe1 108.32(17) .
C71 N1 Fe1 175.4(4) .
C81 N2 Fe1 174.8(4) .
C2 C1 P1 110.0(3) .
C1 C2 P2 112.6(3) .
C4 C3 P2 107.9(3) .
C3 C4 P3 111.4(3) .
C6 C5 P3 108.6(3) .
C5 C6 P4 109.1(3) .
C16 C11 C12 118.3(4) .
C16 C11 P1 123.3(4) .
C12 C11 P1 118.2(3) .
C13 C12 C11 120.5(5) .
C14 C13 C12 120.1(5) .
C15 C14 C13 120.6(5) .
C14 C15 C16 120.4(5) .
C15 C16 C11 120.1(5) .
C22 C21 C26 117.7(5) .
C22 C21 P1 122.7(4) .
C26 C21 P1 118.8(4) .
C21 C22 C23 122.3(5) .
C24 C23 C22 120.8(6) .
C23 C24 C25 118.7(6) .
C26 C25 C24 119.2(7) .
C25 C26 C21 118.7(7) .
C32 C31 C36 119.4(4) .
C32 C31 P2 122.2(4) .
C36 C31 P2 118.4(4) .
C31 C32 C33 119.8(5) .
C34 C33 C32 120.0(6) .
C35 C34 C33 120.8(5) .
C34 C35 C36 120.1(5) .
C35 C36 C31 120.0(6) .
C42 C41 C46 118.3(5) .
C42 C41 P3 119.0(4) .
C46 C41 P3 122.7(4) .
C41 C42 C43 120.6(6) .
C44 C43 C42 119.8(6) .
C45 C44 C43 120.3(6) .
C44 C45 C46 120.2(6) .
C41 C46 C45 120.8(6) .
C56 C51 C52 117.4(4) .
C56 C51 P4 120.3(3) .
C52 C51 P4 122.3(3) .
C53 C52 C51 121.0(5) .
C52 C53 C54 120.4(5) .
C55 C54 C53 119.0(4) .
C54 C55 C56 120.6(5) .
C55 C56 C51 121.6(5) .
C62 C61 C66 118.7(4) .
C62 C61 P4 121.3(3) .
C66 C61 P4 120.0(4) .
C63 C62 C61 120.4(5) .
C62 C63 C64 120.6(5) .
C65 C64 C63 119.8(5) .
C66 C65 C64 119.6(5) .
C65 C66 C61 121.0(5) .
N1 C71 C72 178.0(6) .
N2 C81 C82 178.1(6) .
N3 C91 C92 176.1(13) .
F3 B1 F2 114.5(5) .
F3 B1 F1 114.3(6) .
F2 B1 F1 113.3(6) .
F3 B1 F4 102.2(6) .
F2 B1 F4 104.8(5) .
F1 B1 F4 106.2(5) .
F7 B2 F6 113.0(8) .
F7 B2 F5 112.5(7) .
F6 B2 F5 110.4(6) .
F7 B2 F8 106.3(7) .
F6 B2 F8 105.3(7) .
F5 B2 F8 108.9(8) .
C100 C101 C102 108.8(11) .
C101 C100 C101 101.7(18) 2_556

loop_
_geom_bond_atom_site_label_1
_geom_bond_atom_site_label_2
_geom_bond_distance
_geom_bond_site_symmetry_2
Fe1 N1 1.943(3) .
Fe1 N2 1.955(4) .
Fe1 P2 2.2137(12) .
Fe1 P3 2.2246(12) .
Fe1 P1 2.2869(13) .
Fe1 P4 2.2981(13) .
P1 C1 1.821(5) .
P1 C11 1.821(5) .
P1 C21 1.828(5) .
P2 C31 1.816(5) .
P2 C3 1.828(5) .
P2 C2 1.836(5) .
P3 C41 1.815(5) .
P3 C5 1.830(5) .
P3 C4 1.841(4) .
P4 C51 1.820(4) .
P4 C61 1.826(5) .
P4 C6 1.835(4) .
N1 C71 1.132(6) .
N2 C81 1.124(6) .
N3 C91 1.125(11) .
C1 C2 1.524(7) .
C3 C4 1.522(6) .
C5 C6 1.523(7) .
C11 C16 1.393(6) .
C11 C12 1.405(7) .
C12 C13 1.376(7) .
C13 C14 1.375(7) .
C14 C15 1.362(8) .
C15 C16 1.391(7) .
C21 C22 1.330(7) .
C21 C26 1.421(8) .
C22 C23 1.398(8) .
C23 C24 1.313(9) .
C24 C25 1.420(11) .
C25 C26 1.403(10) .
C31 C32 1.387(8) .
C31 C36 1.404(6) .
C32 C33 1.393(7) .
C33 C34 1.384(8) .
C34 C35 1.364(9) .
C35 C36 1.388(7) .
C41 C42 1.371(7) .
C41 C46 1.377(7) .
C42 C43 1.408(9) .
C43 C44 1.364(9) .
C44 C45 1.348(9) .
C45 C46 1.403(8) .
C51 C56 1.379(6) .
C51 C52 1.404(6) .
C52 C53 1.376(6) .
C53 C54 1.387(7) .
C54 C55 1.373(7) .
C55 C56 1.379(6) .
C61 C62 1.384(7) .
C61 C66 1.414(6) .
C62 C63 1.376(7) .
C63 C64 1.398(7) .
C64 C65 1.385(8) .
C65 C66 1.375(7) .
C71 C72 1.457(6) .
C81 C82 1.450(7) .
C91 C92 1.345(11) .
B1 F3 1.329(8) .
B1 F2 1.349(7) .
B1 F1 1.373(7) .
B1 F4 1.442(8) .
B2 F7 1.309(10) .
B2 F6 1.326(9) .
B2 F5 1.355(8) .
B2 F8 1.383(11) .
C101 C100 1.400(15) .
C101 C102 1.561(13) .
C100 C101 1.400(15) 2_556
C120 N122 0.99(2) 7_556
C120 C121 0.99(2) 7_556
C120 C121 0.99(2) .
